data_7049530
loop_
_publ_author_name
'Arnold, Polly L.'
'Puig-Urrea, Laura'
'Wells, Jordann A. L.'
'Yuan, Dan'
'Cruickshank, Faye L.'
'Young, Rowan D.'

_publ_section_title
;
 Applications of boroxide ligands in supporting small molecule activation
 by U(iii) and U(iv) complexes.
;
_journal_issue 15
_journal_name_full 'Dalton transactions (Cambridge, England : 2003)'
_journal_page_first 4894
_journal_page_last 4905
_journal_paper_doi 10.1039/c8dt05051a
_journal_volume 48
_journal_year 2019
_chemical_formula_moiety '0.67(C108 H132 B6 O6 U2), 1.33(C6 H14)'
_chemical_formula_sum 'C80 H106.67 B4 O4 U1.33'
_chemical_formula_weight 1492.93
_space_group_crystal_system monoclinic
_space_group_IT_number 13
_space_group_name_Hall '-P 2yc'
_space_group_name_H-M_alt 'P 1 2/c 1'
_symmetry_space_group_name_Hall '-P 2yc'
_symmetry_space_group_name_H-M 'P 1 2/c 1'
_atom_sites_solution_hydrogens geom
_atom_sites_solution_primary dual
_audit_creation_date 2018-12-20
_audit_creation_method
;
Olex2 1.2
(compiled 2018.05.29 svn.r3508 for OlexSys, GUI svn.r5506)
;
_audit_update_record
;
2018-12-21 deposited with the CCDC.    2019-02-28 downloaded from the CCDC.
;
_cell_angle_alpha 90
_cell_angle_beta 96.5210(10)
_cell_angle_gamma 90
_cell_formula_units_Z 3
_cell_length_a 13.8450(2)
_cell_length_b 14.9545(2)
_cell_length_c 31.6940(4)
_cell_measurement_reflns_used 39951
_cell_measurement_temperature 120.01(10)
_cell_measurement_theta_max 26.8230
_cell_measurement_theta_min 3.2570
_cell_volume 6519.63(15)
_computing_cell_refinement 'CrysAlisPro 1.171.38.46 (Rigaku OD, 2015)'
_computing_data_collection 'CrysAlisPro 1.171.38.46 (Rigaku OD, 2015)'
_computing_data_reduction 'CrysAlisPro 1.171.38.46 (Rigaku OD, 2015)'
_computing_molecular_graphics 'Olex2 (Dolomanov et al., 2009)'
_computing_publication_material 'Olex2 (Dolomanov et al., 2009)'
_computing_structure_refinement 'ShelXL (Sheldrick, 2015)'
_computing_structure_solution 'ShelXT (Sheldrick, 2015)'
_diffrn_ambient_environment N~2~
_diffrn_ambient_temperature 120.01(10)
_diffrn_detector 'CCD plate'
_diffrn_detector_area_resol_mean 5.1574
_diffrn_detector_type Atlas
_diffrn_measured_fraction_theta_full 0.998
_diffrn_measured_fraction_theta_max 0.929
_diffrn_measurement_details
;
List of Runs (angles in degrees, time in seconds):

  # Type    Start    End  Width  t~exp~   \w     \q     \k     \f   Frames
#--------------------------------------------------------------------------
  1  \w    -52.00 -26.50   0.75    5.00    --   -9.43 104.00  62.36   34
  2  \w    -20.00  27.25   0.75    5.00    --   -9.43 -99.00 150.00   63
  3  \w    -67.00   0.50   0.75    5.00    --   -9.43 -77.00 -90.00   90
  4  \w    -20.00   5.50   0.75    5.00    --   -9.43 -99.00   0.00   34
  5  \w    -79.00 -20.50   0.75    5.00    --   -9.43 -57.00  60.00   78
  6  \w    -84.00 -40.50   0.75    5.00    --   -9.43 155.00   7.53   58
  7  \w    -19.00  28.25   0.75    5.00    --   -9.43 -99.00 -90.00   63
  8  \w      2.00  48.50   0.75    5.00    --   -9.43  57.00-150.00   62
  9  \w     18.00  45.00   0.75    5.00    --   10.84-128.00  22.96   36
 10  \w    -58.00 -31.00   0.75    5.00    --   10.84 -57.00 150.00   36
 11  \w     52.00  79.00   0.75    5.00    --   10.84  57.00  60.00   36
 12  \w     20.00  78.50   0.75    5.00    --   10.84  57.00 -90.00   78
 13  \w     12.00  39.00   0.75    5.00    --   10.84  57.00  30.00   36
 14  \w     22.00  84.25   0.75    5.00    --   10.84  77.00 -30.00   83
 15  \w     23.00  50.00   0.75    5.00    --   10.84 -99.00  90.00   36
 16  \w    -37.00 -10.00   0.75    5.00    --   10.84 -57.00   0.00   36
 17  \w     59.00  84.50   0.75    5.00    --   10.84  77.00   0.00   34
 18  \w    -52.25  37.00   0.75    5.00    --   10.84 -57.00-180.00  119
;
_diffrn_measurement_device 'four-circle diffractometer'
_diffrn_measurement_device_type 'SuperNova, Dual, Cu at zero, Atlas'
_diffrn_measurement_method '\w scans'
_diffrn_orient_matrix_type 'CrysAlisPro convention (1999,Acta A55,543-557)'
_diffrn_orient_matrix_UB_11 0.0064000000
_diffrn_orient_matrix_UB_12 -0.0460979000
_diffrn_orient_matrix_UB_13 -0.0041706000
_diffrn_orient_matrix_UB_21 0.0350691000
_diffrn_orient_matrix_UB_22 0.0109186000
_diffrn_orient_matrix_UB_23 -0.0138397000
_diffrn_orient_matrix_UB_31 0.0372522000
_diffrn_orient_matrix_UB_32 -0.0023592000
_diffrn_orient_matrix_UB_33 0.0172765000
_diffrn_radiation_monochromator mirror
_diffrn_radiation_probe x-ray
_diffrn_radiation_type MoK\a
_diffrn_radiation_wavelength 0.71073
_diffrn_reflns_av_R_equivalents 0.0717
_diffrn_reflns_av_unetI/netI 0.0522
_diffrn_reflns_Laue_measured_fraction_full 0.998
_diffrn_reflns_Laue_measured_fraction_max 0.929
_diffrn_reflns_limit_h_max 17
_diffrn_reflns_limit_h_min -19
_diffrn_reflns_limit_k_max 20
_diffrn_reflns_limit_k_min -19
_diffrn_reflns_limit_l_max 42
_diffrn_reflns_limit_l_min -42
_diffrn_reflns_number 139328
_diffrn_reflns_point_group_measured_fraction_full 0.998
_diffrn_reflns_point_group_measured_fraction_max 0.929
_diffrn_reflns_theta_full 25.242
_diffrn_reflns_theta_max 29.743
_diffrn_reflns_theta_min 2.800
_diffrn_source 'micro-focus sealed X-ray tube'
_diffrn_source_type 'SuperNova (Mo) X-ray Source'
_exptl_absorpt_coefficient_mu 2.525
_exptl_absorpt_correction_T_max 0.880
_exptl_absorpt_correction_T_min 0.519
_exptl_absorpt_correction_type gaussian
_exptl_absorpt_process_details
;
CrysAlisPro 1.171.38.46 (Rigaku Oxford Diffraction, 2015)
Numerical absorption correction based on gaussian integration over
            a multifaceted crystal model
Empirical absorption correction using spherical harmonics,
 implemented in SCALE3 ABSPACK scaling algorithm.
;
_exptl_crystal_colour 'dark purple'
_exptl_crystal_density_diffrn 1.141
_exptl_crystal_description block
_exptl_crystal_F_000 2284
_exptl_crystal_size_max 0.336
_exptl_crystal_size_mid 0.215
_exptl_crystal_size_min 0.168
_refine_diff_density_max 0.995
_refine_diff_density_min -1.419
_refine_diff_density_rms 0.096
_refine_ls_extinction_method none
_refine_ls_goodness_of_fit_ref 1.043
_refine_ls_hydrogen_treatment constr
_refine_ls_matrix_type full
_refine_ls_number_parameters 624
_refine_ls_number_reflns 17270
_refine_ls_number_restraints 0
_refine_ls_restrained_S_all 1.043
_refine_ls_R_factor_all 0.0573
_refine_ls_R_factor_gt 0.0411
_refine_ls_shift/su_max 0.003
_refine_ls_shift/su_mean 0.000
_refine_ls_structure_factor_coef Fsqd
_refine_ls_weighting_details 'w=1/[\s^2^(Fo^2^)+(0.0253P)^2^+6.2846P] where P=(Fo^2^+2Fc^2^)/3'
_refine_ls_weighting_scheme calc
_refine_ls_wR_factor_gt 0.0711
_refine_ls_wR_factor_ref 0.0752
_reflns_Friedel_coverage 0.000
_reflns_number_gt 13836
_reflns_number_total 17270
_reflns_threshold_expression 'I > 2\s(I)'
_cod_data_source_file c8dt05051a2.cif
_cod_data_source_block po17030_refinalized
_cod_depositor_comments 'Adding full bibliography for 7049530--7049539.cif.'
_cod_database_code 7049530
_shelx_shelxl_version_number 2018/3
_chemical_oxdiff_formula 'C108 H132 B6 O6 U2'
_chemical_oxdiff_usercomment '@ 120 K LP_01_12'
_shelx_space_group_comment
;
The symmetry employed for this shelxl refinement is uniquely defined
by the following loop, which should always be used as a source of
symmetry information in preference to the above space-group names.
They are only intended as comments.
;
_reflns_odcompleteness_completeness 99.80
_reflns_odcompleteness_iscentric 1
_reflns_odcompleteness_theta 26.32
_olex2_refinement_description
;
1. Fixed Uiso
 At 1.2 times of:
  All C(H) groups, All C(H,H) groups
 At 1.5 times of:
  All C(H,H,H) groups
2.a Secondary CH2 refined with riding coordinates:
 C01Q(H01A,H01B), C32(H32A,H32B), C01V(H01F,H01G), C027(H02A,H02B)
2.b Aromatic/amide H refined with riding coordinates:
 C333(H333), C335(H335), C225(H225), C124(H124), C113(H113), C223(H223),
 C115(H115), C232(H232), C234(H234), C122(H122), C342(H342), C344(H344)
2.c Idealised Me refined as rotating group:
 C348(H34A,H34B,H34C), C339(H33A,H33B,H33C), C128(H12A,H12B,H12C), C119(H11A,
 H11B,H11C), C229(H22A,H22B,H22C), C117(H11D,H11E,H11F), C236(H23A,H23B,H23C),
 C238(H23D,H23E,H23F), C337(H33D,H33E,H33F), C338(H33G,H33H,H33I), C228(H22D,
 H22E,H22F), C126(H12D,H12E,H12F), C227(H22G,H22H,H22I), C127(H12G,H12H,H12I),
 C346(H34D,H34E,H34F), C118(H11G,H11H,H11I), C237(H23G,H23H,H23I), C347(H34G,
 H34H,H34I), C01R(H01C,H01D,H01E), C01W(H01H,H01I,H01J)
;
_olex2_submission_special_instructions 'No special instructions were received'
_oxdiff_exptl_absorpt_empirical_details
;
Empirical correction (ABSPACK) includes:
- Absorption correction using spherical harmonics
- Frame scaling
;
_oxdiff_exptl_absorpt_empirical_full_max 1.233
_oxdiff_exptl_absorpt_empirical_full_min 0.830

loop_
_space_group_symop_operation_xyz
'x, y, z'
'-x, y, -z+1/2'
'-x, -y, -z'
'x, -y, z-1/2'

loop_
_atom_site_label
_atom_site_type_symbol
_atom_site_fract_x
_atom_site_fract_y
_atom_site_fract_z
_atom_site_U_iso_or_equiv
_atom_site_adp_type
_atom_site_occupancy
_atom_site_site_symmetry_order
_atom_site_calc_flag
_atom_site_refinement_flags_posn
U1 U 0.47251(2) 0.47789(2) 0.31009(2) 0.02061(4) Uani 1 1 d .
O1 O 0.55486(14) 0.37081(14) 0.34402(6) 0.0256(5) Uani 1 1 d .
O3 O 0.40181(14) 0.50242(13) 0.23305(6) 0.0233(4) Uani 1 1 d .
O2 O 0.45856(14) 0.58685(13) 0.35517(6) 0.0253(5) Uani 1 1 d .
C331 C 0.2783(2) 0.4491(2) 0.27650(9) 0.0258(7) Uani 1 1 d .
C332 C 0.3035(2) 0.3573(2) 0.28000(10) 0.0288(7) Uani 1 1 d .
C333 C 0.3043(2) 0.3130(2) 0.31871(10) 0.0296(7) Uani 1 1 d .
H333 H 0.321493 0.252906 0.320433 0.036 Uiso 1 1 calc R
C336 C 0.2482(2) 0.4917(2) 0.31264(9) 0.0264(7) Uani 1 1 d .
C221 C 0.3586(2) 0.6244(2) 0.41555(9) 0.0235(6) Uani 1 1 d .
C335 C 0.2511(2) 0.4450(2) 0.35096(9) 0.0282(7) Uani 1 1 d .
H335 H 0.232832 0.474387 0.374665 0.034 Uiso 1 1 calc R
C230 C 0.5009(2) 0.7368(2) 0.39017(9) 0.0254(6) Uani 1 1 d .
C334 C 0.2800(2) 0.3565(2) 0.35490(9) 0.0281(7) Uani 1 1 d .
C340 C 0.2318(2) 0.5677(3) 0.20817(9) 0.0332(8) Uani 1 1 d .
C112 C 0.5686(2) 0.2264(2) 0.43500(9) 0.0255(6) Uani 1 1 d .
C111 C 0.5633(2) 0.2330(2) 0.39041(9) 0.0240(6) Uani 1 1 d .
B3 B 0.3052(3) 0.5060(2) 0.23662(11) 0.0268(8) Uani 1 1 d .
C125 C 0.7610(2) 0.4221(2) 0.38945(9) 0.0263(7) Uani 1 1 d .
C222 C 0.2785(2) 0.6829(2) 0.41733(9) 0.0261(7) Uani 1 1 d .
C235 C 0.4974(2) 0.8010(2) 0.35728(10) 0.0299(7) Uani 1 1 d .
C226 C 0.3605(2) 0.5455(2) 0.43990(9) 0.0249(7) Uani 1 1 d .
C120 C 0.7269(2) 0.3359(2) 0.37720(9) 0.0222(6) Uani 1 1 d .
C348 C 0.3609(3) 0.6894(2) 0.20576(12) 0.0415(9) Uani 1 1 d .
H34A H 0.382550 0.674297 0.234727 0.062 Uiso 1 1 calc GR
H34B H 0.359059 0.753255 0.202664 0.062 Uiso 1 1 calc GR
H34C H 0.404872 0.664628 0.187545 0.062 Uiso 1 1 calc GR
C339 C 0.2129(2) 0.5872(2) 0.31016(10) 0.0334(8) Uani 1 1 d .
H33A H 0.259116 0.623779 0.297734 0.050 Uiso 1 1 calc GR
H33B H 0.205795 0.608548 0.338210 0.050 Uiso 1 1 calc GR
H33C H 0.151234 0.590005 0.292967 0.050 Uiso 1 1 calc GR
C128 C 0.6935(3) 0.4989(2) 0.39564(12) 0.0377(8) Uani 1 1 d .
H12A H 0.675070 0.527661 0.368863 0.057 Uiso 1 1 calc GR
H12B H 0.725987 0.541084 0.415186 0.057 Uiso 1 1 calc GR
H12C H 0.636492 0.476717 0.406804 0.057 Uiso 1 1 calc GR
C225 C 0.2854(2) 0.5266(2) 0.46451(9) 0.0284(7) Uani 1 1 d .
H225 H 0.289223 0.474835 0.480897 0.034 Uiso 1 1 calc R
C124 C 0.8605(2) 0.4390(2) 0.39680(10) 0.0333(7) Uani 1 1 d .
H124 H 0.881464 0.496046 0.405126 0.040 Uiso 1 1 calc R
C119 C 0.5059(3) 0.1657(2) 0.31831(10) 0.0378(8) Uani 1 1 d .
H11A H 0.503820 0.225742 0.307476 0.057 Uiso 1 1 calc GR
H11B H 0.449693 0.133525 0.306010 0.057 Uiso 1 1 calc GR
H11C H 0.563608 0.136508 0.311130 0.057 Uiso 1 1 calc GR
C224 C 0.2055(2) 0.5820(2) 0.46543(9) 0.0304(7) Uani 1 1 d .
B2 B 0.4406(2) 0.6461(2) 0.38537(10) 0.0237(7) Uani 1 1 d .
C345 C 0.2608(2) 0.6518(3) 0.19375(10) 0.0379(8) Uani 1 1 d .
B1 B 0.6128(2) 0.3152(2) 0.36903(10) 0.0227(7) Uani 1 1 d .
C113 C 0.5164(2) 0.1597(2) 0.45366(11) 0.0331(7) Uani 1 1 d .
H113 H 0.519700 0.157012 0.483107 0.040 Uiso 1 1 calc R
C229 C 0.4422(2) 0.4791(2) 0.44062(10) 0.0291(7) Uani 1 1 d .
H22A H 0.440704 0.451346 0.413235 0.044 Uiso 1 1 calc GR
H22B H 0.434796 0.434208 0.461672 0.044 Uiso 1 1 calc GR
H22C H 0.503119 0.509297 0.447398 0.044 Uiso 1 1 calc GR
C116 C 0.5070(2) 0.1680(2) 0.36600(10) 0.0292(7) Uani 1 1 d .
C117 C 0.6291(2) 0.2911(2) 0.46331(10) 0.0309(7) Uani 1 1 d .
H11D H 0.695298 0.288928 0.457030 0.046 Uiso 1 1 calc GR
H11E H 0.626436 0.275098 0.492483 0.046 Uiso 1 1 calc GR
H11F H 0.604144 0.350580 0.458445 0.046 Uiso 1 1 calc GR
C236 C 0.5751(2) 0.6888(2) 0.46384(9) 0.0303(7) Uani 1 1 d .
H23A H 0.512185 0.669434 0.470116 0.045 Uiso 1 1 calc GR
H23B H 0.608897 0.716876 0.488467 0.045 Uiso 1 1 calc GR
H23C H 0.611694 0.638034 0.456029 0.045 Uiso 1 1 calc GR
C238 C 0.4301(3) 0.7901(3) 0.31653(11) 0.0412(9) Uani 1 1 d .
H23D H 0.404861 0.730254 0.314825 0.062 Uiso 1 1 calc GR
H23E H 0.465430 0.801311 0.292701 0.062 Uiso 1 1 calc GR
H23F H 0.377293 0.831805 0.316191 0.062 Uiso 1 1 calc GR
C223 C 0.2044(2) 0.6600(2) 0.44137(10) 0.0316(7) Uani 1 1 d .
H223 H 0.151681 0.698532 0.441412 0.038 Uiso 1 1 calc R
C115 C 0.4574(2) 0.1029(2) 0.38569(11) 0.0342(8) Uani 1 1 d .
H115 H 0.420888 0.061136 0.369014 0.041 Uiso 1 1 calc R
C231 C 0.5635(2) 0.7545(2) 0.42764(10) 0.0278(7) Uani 1 1 d .
C114 C 0.4602(2) 0.0978(2) 0.42958(11) 0.0360(8) Uani 1 1 d .
C337 C 0.3265(3) 0.3041(2) 0.24172(11) 0.0428(9) Uani 1 1 d .
H33D H 0.308600 0.338307 0.216389 0.064 Uiso 1 1 calc GR
H33E H 0.290521 0.249119 0.240272 0.064 Uiso 1 1 calc GR
H33F H 0.394805 0.291326 0.244233 0.064 Uiso 1 1 calc GR
C232 C 0.6200(2) 0.8316(2) 0.43103(11) 0.0345(8) Uani 1 1 d .
H232 H 0.660933 0.841772 0.455921 0.041 Uiso 1 1 calc R
C234 C 0.5550(3) 0.8772(2) 0.36204(12) 0.0389(8) Uani 1 1 d .
H234 H 0.551426 0.918560 0.339989 0.047 Uiso 1 1 calc R
C122 C 0.8958(2) 0.2895(2) 0.37993(10) 0.0338(8) Uani 1 1 d .
H122 H 0.940856 0.244710 0.376556 0.041 Uiso 1 1 calc R
C338 C 0.2846(3) 0.3064(2) 0.39659(10) 0.0373(8) Uani 1 1 d .
H33G H 0.241738 0.255821 0.393370 0.056 Uiso 1 1 calc GR
H33H H 0.264986 0.345417 0.418136 0.056 Uiso 1 1 calc GR
H33I H 0.349898 0.286344 0.404698 0.056 Uiso 1 1 calc GR
C121 C 0.7976(2) 0.2694(2) 0.37253(10) 0.0294(7) Uani 1 1 d .
C228 C 0.1245(2) 0.5609(3) 0.49146(11) 0.0426(9) Uani 1 1 d .
H22D H 0.132871 0.501381 0.502683 0.064 Uiso 1 1 calc GR
H22E H 0.063417 0.564863 0.473925 0.064 Uiso 1 1 calc GR
H22F H 0.125453 0.602783 0.514440 0.064 Uiso 1 1 calc GR
C123 C 0.9292(2) 0.3735(3) 0.39210(10) 0.0352(8) Uani 1 1 d .
C126 C 0.7689(2) 0.1756(2) 0.35908(13) 0.0419(9) Uani 1 1 d .
H12D H 0.723143 0.152868 0.377001 0.063 Uiso 1 1 calc GR
H12E H 0.825582 0.138180 0.361543 0.063 Uiso 1 1 calc GR
H12F H 0.739691 0.176053 0.330122 0.063 Uiso 1 1 calc GR
C233 C 0.6173(3) 0.8937(2) 0.39835(12) 0.0390(8) Uani 1 1 d .
C227 C 0.2697(2) 0.7706(2) 0.39347(11) 0.0368(8) Uani 1 1 d .
H22G H 0.325876 0.806770 0.401898 0.055 Uiso 1 1 calc GR
H22H H 0.212355 0.801467 0.399857 0.055 Uiso 1 1 calc GR
H22I H 0.265351 0.759187 0.363505 0.055 Uiso 1 1 calc GR
C127 C 1.0365(2) 0.3945(3) 0.39979(13) 0.0525(11) Uani 1 1 d .
H12G H 1.045645 0.458111 0.400245 0.079 Uiso 1 1 calc GR
H12H H 1.069001 0.368931 0.377461 0.079 Uiso 1 1 calc GR
H12I H 1.063047 0.369661 0.426560 0.079 Uiso 1 1 calc GR
C346 C 0.0965(3) 0.4527(3) 0.21051(12) 0.0573(12) Uani 1 1 d .
H34D H 0.136165 0.405208 0.201601 0.086 Uiso 1 1 calc GR
H34E H 0.030689 0.444780 0.197909 0.086 Uiso 1 1 calc GR
H34F H 0.098502 0.451929 0.240884 0.086 Uiso 1 1 calc GR
C341 C 0.1346(2) 0.5414(3) 0.19655(11) 0.0455(10) Uani 1 1 d .
C118 C 0.4050(3) 0.0257(3) 0.45026(13) 0.0549(11) Uani 1 1 d .
H11G H 0.413684 0.033535 0.480517 0.082 Uiso 1 1 calc GR
H11H H 0.429257 -0.031963 0.443266 0.082 Uiso 1 1 calc GR
H11I H 0.337143 0.029691 0.440117 0.082 Uiso 1 1 calc GR
C237 C 0.6808(3) 0.9761(3) 0.40224(16) 0.0611(12) Uani 1 1 d .
H23G H 0.646538 1.024112 0.414133 0.092 Uiso 1 1 calc GR
H23H H 0.696596 0.993191 0.374644 0.092 Uiso 1 1 calc GR
H23I H 0.739455 0.963512 0.420410 0.092 Uiso 1 1 calc GR
C342 C 0.0720(3) 0.5975(4) 0.17081(13) 0.0638(15) Uani 1 1 d .
H342 H 0.008050 0.579456 0.163504 0.077 Uiso 1 1 calc R
C344 C 0.1951(3) 0.7044(3) 0.16796(12) 0.0537(11) Uani 1 1 d .
H344 H 0.215637 0.759353 0.158573 0.064 Uiso 1 1 calc R
C343 C 0.1014(4) 0.6778(4) 0.15599(13) 0.0694(15) Uani 1 1 d .
C347 C 0.0314(4) 0.7356(4) 0.12747(16) 0.111(3) Uani 1 1 d .
H34G H 0.016345 0.706729 0.100472 0.167 Uiso 1 1 calc GR
H34H H 0.060772 0.792650 0.123442 0.167 Uiso 1 1 calc GR
H34I H -0.027331 0.744015 0.140469 0.167 Uiso 1 1 calc GR
C01Q C -0.0313(4) 0.1471(4) 0.50074(19) 0.0918(18) Uani 1 1 d .
H01A H -0.042521 0.201366 0.516196 0.110 Uiso 1 1 calc R
H01B H -0.013176 0.101287 0.521838 0.110 Uiso 1 1 calc R
C01R C 0.1450(4) 0.2860(4) 0.5174(2) 0.0975(19) Uani 1 1 d .
H01C H 0.153979 0.330735 0.496490 0.146 Uiso 1 1 calc GR
H01D H 0.197879 0.288511 0.539737 0.146 Uiso 1 1 calc GR
H01E H 0.084884 0.296732 0.528978 0.146 Uiso 1 1 calc GR
C32 C 0.1420(4) 0.1949(5) 0.4970(2) 0.111(2) Uani 1 1 d .
H32A H 0.184807 0.195990 0.474800 0.133 Uiso 1 1 calc R
H32B H 0.168910 0.152258 0.518217 0.133 Uiso 1 1 calc R
C01V C -0.1272(4) 0.1199(5) 0.47778(19) 0.103(2) Uani 1 1 d .
H01F H -0.149036 0.167317 0.458115 0.124 Uiso 1 1 calc R
H01G H -0.116756 0.067236 0.460989 0.124 Uiso 1 1 calc R
C01W C -0.2043(3) 0.1005(4) 0.50296(15) 0.0753(14) Uani 1 1 d .
H01H H -0.263651 0.091166 0.484662 0.113 Uiso 1 1 calc GR
H01I H -0.212333 0.149764 0.521647 0.113 Uiso 1 1 calc GR
H01J H -0.188714 0.047463 0.519422 0.113 Uiso 1 1 calc GR
C027 C 0.0515(5) 0.1628(6) 0.4793(3) 0.178(4) Uani 1 1 d .
H02A H 0.064736 0.106455 0.465940 0.214 Uiso 1 1 calc R
H02B H 0.030042 0.203676 0.456375 0.214 Uiso 1 1 calc R

loop_
_atom_site_aniso_label
_atom_site_aniso_U_11
_atom_site_aniso_U_22
_atom_site_aniso_U_33
_atom_site_aniso_U_23
_atom_site_aniso_U_13
_atom_site_aniso_U_12
U1 0.02031(6) 0.02713(6) 0.01441(6) 0.00002(5) 0.00212(4) 0.00075(5)
O1 0.0226(10) 0.0324(12) 0.0220(11) 0.0044(9) 0.0034(8) -0.0013(9)
O3 0.0210(10) 0.0307(12) 0.0182(10) -0.0022(8) 0.0021(8) 0.0005(8)
O2 0.0254(11) 0.0305(12) 0.0202(11) -0.0007(9) 0.0035(8) -0.0014(9)
C331 0.0160(14) 0.0417(19) 0.0199(15) -0.0066(13) 0.0027(11) -0.0041(12)
C332 0.0221(15) 0.0400(19) 0.0259(16) -0.0098(14) 0.0103(13) -0.0096(13)
C333 0.0262(16) 0.0358(18) 0.0277(17) -0.0038(14) 0.0075(13) -0.0047(13)
C336 0.0170(14) 0.0409(19) 0.0213(15) -0.0039(13) 0.0020(12) -0.0043(12)
C221 0.0278(15) 0.0285(16) 0.0142(14) -0.0049(12) 0.0022(12) -0.0018(12)
C335 0.0201(14) 0.048(2) 0.0173(15) -0.0103(14) 0.0051(12) -0.0052(13)
C230 0.0275(16) 0.0271(16) 0.0230(16) -0.0019(13) 0.0082(13) 0.0038(12)
C334 0.0216(15) 0.043(2) 0.0206(15) -0.0032(14) 0.0041(12) -0.0061(13)
C340 0.0270(16) 0.055(2) 0.0172(15) -0.0087(15) 0.0026(13) 0.0091(15)
C112 0.0222(15) 0.0304(17) 0.0242(16) 0.0045(13) 0.0041(12) 0.0033(12)
C111 0.0219(15) 0.0254(16) 0.0249(16) 0.0028(12) 0.0043(12) 0.0009(12)
B3 0.0262(18) 0.035(2) 0.0194(17) -0.0106(14) 0.0051(14) -0.0031(14)
C125 0.0293(16) 0.0334(18) 0.0175(14) 0.0048(13) 0.0090(12) -0.0030(13)
C222 0.0289(16) 0.0326(17) 0.0168(15) -0.0053(13) 0.0036(12) 0.0001(13)
C235 0.0334(17) 0.0276(17) 0.0298(17) 0.0035(14) 0.0084(14) 0.0072(13)
C226 0.0268(15) 0.0301(17) 0.0171(14) -0.0040(12) -0.0005(12) -0.0021(12)
C120 0.0222(14) 0.0295(16) 0.0156(14) 0.0068(12) 0.0053(11) -0.0012(12)
C348 0.050(2) 0.037(2) 0.040(2) 0.0110(16) 0.0164(17) 0.0084(17)
C339 0.0295(17) 0.050(2) 0.0206(16) -0.0042(15) 0.0046(13) 0.0061(15)
C128 0.0375(19) 0.037(2) 0.040(2) -0.0055(15) 0.0121(16) -0.0056(14)
C225 0.0327(16) 0.0366(18) 0.0156(14) -0.0009(13) 0.0018(12) -0.0059(14)
C124 0.0350(18) 0.043(2) 0.0216(16) -0.0003(15) 0.0040(13) -0.0119(15)
C119 0.0378(19) 0.045(2) 0.0305(18) -0.0073(16) 0.0021(15) -0.0069(16)
C224 0.0284(16) 0.046(2) 0.0176(15) -0.0058(14) 0.0044(13) -0.0082(14)
B2 0.0234(17) 0.0308(19) 0.0158(16) 0.0050(14) -0.0021(13) 0.0026(14)
C345 0.040(2) 0.055(2) 0.0188(16) -0.0029(15) 0.0048(14) 0.0214(17)
B1 0.0232(17) 0.0296(19) 0.0163(16) -0.0012(14) 0.0064(13) -0.0008(14)
C113 0.0333(18) 0.0394(19) 0.0274(17) 0.0079(15) 0.0068(14) 0.0015(15)
C229 0.0386(18) 0.0248(16) 0.0247(16) 0.0041(14) 0.0074(13) -0.0019(14)
C116 0.0261(16) 0.0341(18) 0.0275(17) 0.0002(14) 0.0037(13) 0.0005(13)
C117 0.0317(17) 0.0400(19) 0.0210(16) 0.0041(14) 0.0030(13) -0.0040(14)
C236 0.0334(17) 0.0359(18) 0.0210(16) -0.0027(13) 0.0001(13) -0.0046(14)
C238 0.042(2) 0.047(2) 0.035(2) 0.0168(17) 0.0026(16) 0.0054(17)
C223 0.0283(17) 0.045(2) 0.0214(16) -0.0091(14) 0.0013(13) 0.0048(14)
C115 0.0319(17) 0.0305(18) 0.040(2) -0.0022(15) 0.0055(15) -0.0064(14)
C231 0.0333(17) 0.0246(16) 0.0268(16) -0.0043(13) 0.0099(13) 0.0032(13)
C114 0.0348(18) 0.0348(19) 0.039(2) 0.0085(15) 0.0079(15) -0.0071(15)
C337 0.059(2) 0.041(2) 0.0318(19) -0.0067(16) 0.0205(18) -0.0057(18)
C232 0.0366(18) 0.0301(18) 0.0364(19) -0.0079(15) 0.0029(15) -0.0045(14)
C234 0.053(2) 0.0258(18) 0.041(2) 0.0078(15) 0.0188(18) 0.0021(16)
C122 0.0252(16) 0.045(2) 0.0323(18) 0.0141(15) 0.0057(14) 0.0079(14)
C338 0.0395(19) 0.049(2) 0.0242(17) -0.0017(15) 0.0073(15) -0.0026(16)
C121 0.0257(16) 0.0344(18) 0.0292(17) 0.0099(14) 0.0072(13) 0.0015(13)
C228 0.0364(19) 0.064(2) 0.0303(19) 0.0000(18) 0.0153(15) -0.0032(18)
C123 0.0245(16) 0.057(2) 0.0242(17) 0.0093(16) 0.0028(13) -0.0058(15)
C126 0.0355(19) 0.0289(19) 0.063(3) 0.0067(17) 0.0147(18) 0.0037(15)
C233 0.042(2) 0.0232(17) 0.054(2) -0.0060(16) 0.0165(18) -0.0017(15)
C227 0.0372(19) 0.0333(19) 0.041(2) 0.0030(16) 0.0106(16) 0.0099(15)
C127 0.0271(18) 0.078(3) 0.051(2) 0.011(2) -0.0003(17) -0.0100(18)
C346 0.0253(18) 0.108(4) 0.037(2) -0.023(2) 0.0000(16) -0.011(2)
C341 0.0283(18) 0.081(3) 0.0266(18) -0.0213(18) -0.0005(14) 0.0114(18)
C118 0.062(3) 0.057(3) 0.047(2) 0.013(2) 0.011(2) -0.026(2)
C237 0.070(3) 0.033(2) 0.080(3) -0.003(2) 0.011(2) -0.014(2)
C342 0.033(2) 0.116(4) 0.038(2) -0.036(3) -0.0148(18) 0.029(2)
C344 0.067(3) 0.063(3) 0.030(2) -0.0041(18) -0.0010(19) 0.033(2)
C343 0.069(3) 0.101(4) 0.033(2) -0.014(2) -0.015(2) 0.052(3)
C347 0.111(5) 0.146(6) 0.064(3) -0.023(3) -0.048(3) 0.086(4)
C01Q 0.065(3) 0.113(5) 0.097(4) -0.010(4) 0.007(3) 0.011(3)
C01R 0.063(3) 0.091(4) 0.138(6) 0.001(4) 0.006(3) -0.005(3)
C32 0.057(3) 0.114(5) 0.159(7) -0.025(5) 0.002(4) -0.015(3)
C01V 0.084(4) 0.148(6) 0.078(4) 0.016(4) 0.006(3) -0.035(4)
C01W 0.070(3) 0.091(4) 0.064(3) -0.019(3) 0.005(3) -0.004(3)
C027 0.099(6) 0.192(9) 0.260(12) -0.056(8) 0.092(7) -0.050(6)

loop_
_atom_type_symbol
_atom_type_description
_atom_type_scat_dispersion_real
_atom_type_scat_dispersion_imag
_atom_type_scat_source
C C 0.0033 0.0016 'International Tables Vol C Tables 4.2.6.8 and 6.1.1.4'
H H 0.0000 0.0000 'International Tables Vol C Tables 4.2.6.8 and 6.1.1.4'
B B 0.0013 0.0007 'International Tables Vol C Tables 4.2.6.8 and 6.1.1.4'
O O 0.0106 0.0060 'International Tables Vol C Tables 4.2.6.8 and 6.1.1.4'
U U -9.6767 9.6646 'International Tables Vol C Tables 4.2.6.8 and 6.1.1.4'

loop_
_exptl_crystal_face_index_h
_exptl_crystal_face_index_k
_exptl_crystal_face_index_l
_exptl_crystal_face_perp_dist
0 -2 44 0.1331
-10 -2 40 0.1353
-19 -1 8 0.1059
-5 2 -42 0.1445
19 1 0 0.0939
12 1 31 0.1448
-2 21 -5 0.0653
-12 -1 -31 0.1349
0 -21 -1 0.0787
-4 10 39 0.1305
-11 12 28 0.1197
-17 11 4 0.1069
17 -10 -3 0.1062
-6 -5 -40 0.1401

loop_
_geom_angle_atom_site_label_1
_geom_angle_atom_site_label_2
_geom_angle_atom_site_label_3
_geom_angle
_geom_angle_site_symmetry_1
_geom_angle_site_symmetry_3
O1 U1 U1 109.10(5) . 2_655
O1 U1 O3 134.48(7) . .
O1 U1 O3 91.22(7) . 2_655
O1 U1 O2 107.76(7) . .
O1 U1 C331 119.94(8) . .
O1 U1 C332 93.46(8) . .
O3 U1 U1 34.52(4) . 2_655
O3 U1 U1 37.78(5) 2_655 2_655
O3 U1 O3 69.59(7) 2_655 .
O3 U1 C331 122.74(8) 2_655 .
O3 U1 C331 54.06(8) . .
O3 U1 C332 120.35(7) 2_655 .
O3 U1 C332 65.46(8) . .
O2 U1 U1 131.83(5) . 2_655
O2 U1 O3 112.81(7) . 2_655
O2 U1 O3 117.68(7) . .
O2 U1 C331 102.11(8) . .
O2 U1 C332 121.83(8) . .
C331 U1 U1 85.18(6) . 2_655
C331 U1 C332 27.82(9) . .
C332 U1 U1 85.59(6) . 2_655
B1 O1 U1 170.7(2) . .
U1 O3 U1 107.70(7) 2_655 .
B3 O3 U1 101.57(18) . .
B3 O3 U1 148.59(19) . 2_655
B2 O2 U1 171.6(2) . .
C332 C331 U1 84.42(17) . .
C332 C331 B3 120.0(3) . .
C336 C331 U1 88.91(17) . .
C336 C331 C332 117.7(3) . .
C336 C331 B3 121.0(3) . .
B3 C331 U1 85.35(17) . .
C331 C332 U1 67.76(15) . .
C331 C332 C337 121.2(3) . .
C333 C332 U1 94.42(19) . .
C333 C332 C331 120.4(3) . .
C333 C332 C337 118.4(3) . .
C337 C332 U1 109.9(2) . .
C334 C333 C332 121.6(3) . .
C331 C336 C339 120.5(3) . .
C335 C336 C331 119.8(3) . .
C335 C336 C339 119.7(3) . .
C222 C221 B2 120.7(3) . .
C226 C221 C222 117.4(3) . .
C226 C221 B2 121.9(3) . .
C334 C335 C336 122.4(3) . .
C235 C230 B2 122.3(3) . .
C231 C230 C235 117.3(3) . .
C231 C230 B2 120.3(3) . .
C333 C334 C338 119.8(3) . .
C335 C334 C333 117.8(3) . .
C335 C334 C338 122.3(3) . .
C345 C340 B3 121.1(3) . .
C341 C340 B3 121.4(3) . .
C341 C340 C345 117.5(3) . .
C111 C112 C117 120.9(3) . .
C113 C112 C111 120.1(3) . .
C113 C112 C117 118.9(3) . .
C112 C111 B1 120.2(3) . .
C112 C111 C116 117.5(3) . .
C116 C111 B1 122.1(3) . .
O3 B3 C331 111.4(3) . .
O3 B3 C340 123.6(3) . .
C340 B3 C331 124.7(3) . .
C120 C125 C128 122.6(3) . .
C124 C125 C120 120.2(3) . .
C124 C125 C128 117.1(3) . .
C221 C222 C227 122.3(3) . .
C223 C222 C221 120.0(3) . .
C223 C222 C227 117.8(3) . .
C230 C235 C238 121.5(3) . .
C234 C235 C230 120.4(3) . .
C234 C235 C238 118.1(3) . .
C221 C226 C229 121.9(3) . .
C225 C226 C221 120.5(3) . .
C225 C226 C229 117.6(3) . .
C125 C120 B1 120.9(3) . .
C125 C120 C121 117.2(3) . .
C121 C120 B1 121.9(3) . .
C224 C225 C226 122.5(3) . .
C123 C124 C125 122.1(3) . .
C225 C224 C223 116.7(3) . .
C225 C224 C228 122.3(3) . .
C223 C224 C228 121.0(3) . .
O2 B2 C221 119.5(3) . .
O2 B2 C230 119.4(3) . .
C230 B2 C221 121.1(3) . .
C340 C345 C348 122.6(3) . .
C344 C345 C340 120.1(4) . .
C344 C345 C348 117.3(4) . .
O1 B1 C111 118.0(3) . .
O1 B1 C120 119.1(3) . .
C111 B1 C120 122.9(3) . .
C114 C113 C112 121.9(3) . .
C111 C116 C119 120.2(3) . .
C115 C116 C111 120.5(3) . .
C115 C116 C119 119.2(3) . .
C222 C223 C224 122.9(3) . .
C116 C115 C114 122.2(3) . .
C230 C231 C236 121.3(3) . .
C232 C231 C230 120.4(3) . .
C232 C231 C236 118.1(3) . .
C113 C114 C115 117.8(3) . .
C113 C114 C118 121.2(3) . .
C115 C114 C118 121.0(3) . .
C233 C232 C231 122.0(3) . .
C233 C234 C235 122.3(3) . .
C123 C122 C121 122.4(3) . .
C120 C121 C126 121.4(3) . .
C122 C121 C120 120.4(3) . .
C122 C121 C126 118.2(3) . .
C124 C123 C127 120.7(3) . .
C122 C123 C124 117.5(3) . .
C122 C123 C127 121.7(3) . .
C232 C233 C237 121.3(4) . .
C234 C233 C232 117.6(3) . .
C234 C233 C237 121.1(3) . .
C340 C341 C346 121.5(3) . .
C342 C341 C340 119.6(4) . .
C342 C341 C346 118.9(4) . .
C343 C342 C341 122.6(4) . .
C343 C344 C345 122.3(5) . .
C342 C343 C344 117.9(4) . .
C342 C343 C347 120.7(5) . .
C344 C343 C347 121.4(6) . .
C027 C01Q C01V 122.3(6) . .
C027 C32 C01R 117.5(6) . .
C01W C01V C01Q 117.4(5) . .
C32 C027 C01Q 127.0(9) . .

loop_
_geom_bond_atom_site_label_1
_geom_bond_atom_site_label_2
_geom_bond_distance
_geom_bond_site_symmetry_2
U1 U1 3.9682(2) 2_655
U1 O1 2.177(2) .
U1 O3 2.5519(19) .
U1 O3 2.360(2) 2_655
U1 O2 2.190(2) .
U1 C331 2.811(3) .
U1 C332 3.022(3) .
O1 B1 1.349(4) .
O3 B3 1.356(4) .
O2 B2 1.348(4) .
C331 C332 1.417(4) .
C331 C336 1.414(4) .
C331 B3 1.603(5) .
C332 C333 1.393(4) .
C332 C337 1.514(4) .
C333 C334 1.393(4) .
C336 C335 1.398(4) .
C336 C339 1.509(5) .
C221 C222 1.419(4) .
C221 C226 1.408(4) .
C221 B2 1.599(4) .
C335 C334 1.383(5) .
C230 C235 1.414(4) .
C230 B2 1.591(5) .
C230 C231 1.413(4) .
C334 C338 1.514(4) .
C340 B3 1.578(5) .
C340 C345 1.412(5) .
C340 C341 1.410(5) .
C112 C111 1.410(4) .
C112 C113 1.402(4) .
C112 C117 1.507(4) .
C111 B1 1.595(4) .
C111 C116 1.419(4) .
C125 C120 1.412(4) .
C125 C128 1.506(5) .
C125 C124 1.394(4) .
C222 C223 1.388(4) .
C222 C227 1.512(4) .
C235 C238 1.513(5) .
C235 C234 1.390(5) .
C226 C225 1.398(4) .
C226 C229 1.503(4) .
C120 B1 1.602(4) .
C120 C121 1.415(4) .
C348 C345 1.503(5) .
C225 C224 1.385(4) .
C124 C123 1.384(5) .
C119 C116 1.510(4) .
C224 C223 1.393(5) .
C224 C228 1.499(4) .
C345 C344 1.394(5) .
C113 C114 1.382(5) .
C116 C115 1.381(4) .
C236 C231 1.506(4) .
C115 C114 1.390(5) .
C231 C232 1.390(4) .
C114 C118 1.513(5) .
C232 C233 1.389(5) .
C234 C233 1.380(5) .
C122 C121 1.386(4) .
C122 C123 1.378(5) .
C121 C126 1.506(5) .
C123 C127 1.511(4) .
C233 C237 1.510(5) .
C346 C341 1.512(6) .
C341 C342 1.399(6) .
C342 C343 1.368(7) .
C344 C343 1.369(7) .
C343 C347 1.518(6) .
C01Q C01V 1.497(7) .
C01Q C027 1.416(8) .
C01R C32 1.506(8) .
C32 C027 1.399(9) .
C01V C01W 1.434(7) .

loop_
_exptl_oxdiff_crystal_face_indexfrac_h
_exptl_oxdiff_crystal_face_indexfrac_k
_exptl_oxdiff_crystal_face_indexfrac_l
_exptl_oxdiff_crystal_face_x
_exptl_oxdiff_crystal_face_y
_exptl_oxdiff_crystal_face_z
0.4458 -2.1886 44.0283 -0.0799 -0.6176 0.7824
-10.2168 -2.3883 40.1423 -0.1227 -0.9399 0.3186
-19.4424 -1.1300 8.2072 -0.1066 -0.8077 -0.5798
-4.8784 1.8998 -41.5350 0.0544 0.4245 -0.9038
19.3781 0.7112 0.1081 0.0908 0.6858 0.7221
12.4689 1.0501 30.8514 -0.0973 0.0218 0.9950
-1.9736 20.8084 -5.0539 -0.9508 0.2279 -0.2099
-12.4719 -0.9343 -30.8598 0.0920 -0.0205 -0.9956
-0.2836 -21.0785 -0.5303 0.9721 -0.2328 0.0300
-4.0232 10.0005 38.9853 -0.6493 -0.5714 0.5001
-11.0216 11.9851 27.9661 -0.7397 -0.6427 0.0443
-17.0126 10.9690 3.9507 -0.6310 -0.5315 -0.5914
17.0110 -9.9688 -2.9517 0.5807 0.5286 0.6062
-5.9813 -5.0194 -40.0131 0.3600 0.2892 -0.9023

loop_
_smtbx_masks_void_nr
_smtbx_masks_void_average_x
_smtbx_masks_void_average_y
_smtbx_masks_void_average_z
_smtbx_masks_void_volume
_smtbx_masks_void_count_electrons
1 -0.190 0.006 0.250 753.5 153.8
2 -0.212 -0.006 0.750 753.5 153.8
